data_7008847
loop_
_publ_author_name
'Chandrasekhar, Vadapalli'
'Nagarajan, Loganathan'
'Gopal, Kandasamy'
'Baskar, Viswanathan'
'K\"ogerler, Paul'

_publ_section_title
;
 A new structural form for a decanuclear copper(II) assembly.
;
_journal_issue 19
_journal_name_full 'Dalton transactions (Cambridge, England : 2003)'
_journal_page_first 3143
_journal_page_last 3145
_journal_paper_doi 10.1039/b510145j
_journal_year 2005
_chemical_formula_sum 'C34 H65 Cu5 N6 O18 P3'
_chemical_formula_weight 1256.53
_chemical_name_systematic
;
?
;
_space_group_IT_number 2
_symmetry_cell_setting triclinic
_symmetry_space_group_name_Hall '-P 1'
_symmetry_space_group_name_H-M 'P -1'
_atom_sites_solution_hydrogens geom
_atom_sites_solution_primary direct
_atom_sites_solution_secondary difmap
_audit_creation_method SHELXL-97
_cell_angle_alpha 63.260(2)
_cell_angle_beta 82.398(2)
_cell_angle_gamma 75.381(2)
_cell_formula_units_Z 2
_cell_length_a 11.4610(10)
_cell_length_b 15.5053(14)
_cell_length_c 16.3395(15)
_cell_measurement_reflns_used 3844
_cell_measurement_temperature 100(2)
_cell_measurement_theta_max 28.31
_cell_measurement_theta_min 2.19
_cell_volume 2508.6(4)
_computing_cell_refinement 'Bruker SMART'
_computing_data_collection 'Bruker SMART APEX'
_computing_data_reduction 'Bruker SAINT+'
_computing_molecular_graphics 'Bruker SHELXTL'
_computing_publication_material 'Bruker SHELXTL'
_computing_structure_refinement 'Bruker SHELXTL'
_computing_structure_solution 'Bruker SHELXTL'
_diffrn_ambient_temperature 100(2)
_diffrn_measured_fraction_theta_full 0.897
_diffrn_measured_fraction_theta_max 0.897
_diffrn_measurement_device_type 'CCD area detector'
_diffrn_measurement_method 'phi and omega scans'
_diffrn_radiation_monochromator graphite
_diffrn_radiation_source 'fine-focus sealed tube'
_diffrn_radiation_type MoK\a
_diffrn_radiation_wavelength 0.71073
_diffrn_reflns_av_R_equivalents 0.0241
_diffrn_reflns_av_sigmaI/netI 0.0553
_diffrn_reflns_limit_h_max 15
_diffrn_reflns_limit_h_min -14
_diffrn_reflns_limit_k_max 20
_diffrn_reflns_limit_k_min -19
_diffrn_reflns_limit_l_max 21
_diffrn_reflns_limit_l_min -19
_diffrn_reflns_number 15812
_diffrn_reflns_theta_full 28.24
_diffrn_reflns_theta_max 28.24
_diffrn_reflns_theta_min 1.51
_exptl_absorpt_coefficient_mu 2.253
_exptl_absorpt_correction_type 'Bruker SADABS'
_exptl_crystal_colour dark-blue
_exptl_crystal_density_diffrn 1.664
_exptl_crystal_density_method 'not measured'
_exptl_crystal_description block
_exptl_crystal_F_000 1290
_exptl_crystal_size_max 0.3
_exptl_crystal_size_mid 0.3
_exptl_crystal_size_min 0.2
_refine_diff_density_max 2.163
_refine_diff_density_min -1.713
_refine_diff_density_rms 0.166
_refine_ls_extinction_method none
_refine_ls_goodness_of_fit_ref 1.042
_refine_ls_hydrogen_treatment constr
_refine_ls_matrix_type full
_refine_ls_number_parameters 623
_refine_ls_number_reflns 11131
_refine_ls_number_restraints 0
_refine_ls_restrained_S_all 1.042
_refine_ls_R_factor_all 0.0804
_refine_ls_R_factor_gt 0.0576
_refine_ls_shift/su_max 1.854
_refine_ls_shift/su_mean 0.047
_refine_ls_structure_factor_coef Fsqd
_refine_ls_weighting_details 'calc w=1/[\s^2^(Fo^2^)+(0.1035P)^2^+2.9645P] where P=(Fo^2^+2Fc^2^)/3'
_refine_ls_weighting_scheme calc
_refine_ls_wR_factor_gt 0.1531
_refine_ls_wR_factor_ref 0.1708
_reflns_number_gt 8311
_reflns_number_total 11131
_reflns_threshold_expression >2sigma(I)
_cod_data_source_file b510145j.txt
_cod_data_source_block Compound_1
_cod_depositor_comments
;
The following automatic conversions were performed:
'_symmetry_cell_setting' value 'Triclinic' changed to 'triclinic'
according to '/home/saulius/struct/CIF-dictionaries/cif_core.dic'
dictionary named 'cif_core.dic' version 2.4.1 from 2010-06-29.

Automatic conversion script
Id: cif_fix_enum 1527 2010-12-29 10:47:43Z saulius 
;
_cod_original_sg_symbol_H-M P-1
_cod_database_code 7008847

loop_
_symmetry_equiv_pos_as_xyz
'x, y, z'
'-x, -y, -z'

loop_
_atom_site_label
_atom_site_type_symbol
_atom_site_fract_x
_atom_site_fract_y
_atom_site_fract_z
_atom_site_U_iso_or_equiv
_atom_site_adp_type
_atom_site_occupancy
_atom_site_symmetry_multiplicity
_atom_site_calc_flag
_atom_site_refinement_flags
_atom_site_disorder_assembly
_atom_site_disorder_group
Cu1 Cu 0.53639(5) 0.66141(4) -0.04149(4) 0.01861(14) Uani 1 1 d . . .
Cu2 Cu 0.56582(6) 0.54026(5) 0.29134(4) 0.02396(16) Uani 1 1 d . . .
Cu3 Cu 0.49135(5) 0.37212(4) 0.23950(4) 0.01798(14) Uani 1 1 d . . .
Cu4 Cu 0.72168(5) 0.47340(4) 0.14432(4) 0.01772(14) Uani 1 1 d . . .
Cu5 Cu 0.75970(5) 0.22510(4) 0.28515(4) 0.01995(15) Uani 1 1 d . . .
P1 P 0.66185(10) 0.49651(9) -0.05377(8) 0.0168(2) Uani 1 1 d . . .
P2 P 0.63982(12) 0.68943(10) 0.11342(9) 0.0245(3) Uani 1 1 d . . .
P3 P 0.55013(11) 0.17067(9) 0.23886(8) 0.0193(3) Uani 1 1 d . . .
N1 N 0.5314(4) 0.3372(3) 0.3652(3) 0.0236(9) Uani 1 1 d . . .
N2 N 0.5640(4) 0.4080(3) 0.3764(3) 0.0259(9) Uani 1 1 d . . .
N3 N 0.6283(4) 0.5342(4) 0.4070(3) 0.0323(10) Uani 1 1 d . . .
N4 N 0.8172(4) 0.4129(3) 0.2547(3) 0.0234(9) Uani 1 1 d . . .
N5 N 0.8222(4) 0.3155(3) 0.3072(3) 0.0225(9) Uani 1 1 d . . .
N6 N 0.8221(4) 0.1377(3) 0.4174(3) 0.0253(9) Uani 1 1 d . . .
O1 O 0.5743(3) 0.5889(2) -0.1219(2) 0.0192(7) Uani 1 1 d . . .
O2 O 0.6558(3) 0.5309(2) 0.0235(2) 0.0187(7) Uani 1 1 d . . .
O3 O 0.6286(3) 0.3999(2) -0.0255(2) 0.0208(7) Uani 1 1 d . . .
O4 O 0.5501(3) 0.7156(3) 0.0406(3) 0.0281(8) Uani 1 1 d . . .
O5 O 0.5742(3) 0.6722(3) 0.2074(3) 0.0280(8) Uani 1 1 d . . .
O6 O 0.7433(3) 0.6015(2) 0.1232(2) 0.0247(7) Uani 1 1 d . . .
O7 O 0.4692(3) 0.2382(2) 0.2779(2) 0.0220(7) Uani 1 1 d . . .
O8 O 0.6771(3) 0.1344(2) 0.2776(2) 0.0222(7) Uani 1 1 d . . .
O9 O 0.5573(3) 0.2202(2) 0.1338(2) 0.0221(7) Uani 1 1 d . . .
O10 O 0.5088(4) 0.5055(3) 0.2066(3) 0.0234(8) Uani 1 1 d . . .
O11 O 0.6936(3) 0.3435(3) 0.1756(3) 0.0200(7) Uani 1 1 d . . .
O51 O 0.9224(3) 0.1596(3) 0.2181(3) 0.0284(8) Uani 1 1 d . . .
O52 O 0.7958(4) 0.1684(4) 0.0833(3) 0.0425(10) Uani 1 1 d . . .
H104 H 0.7250 0.1801 0.0995 0.064 Uiso 1 1 calc R . .
O53 O 0.3925(5) 0.7876(4) 0.2680(3) 0.0594(14) Uani 1 1 d . . .
H105 H 0.4453 0.7601 0.2432 0.089 Uiso 1 1 calc R . .
O54 O 0.8441(5) 0.9551(4) 0.3107(5) 0.080(2) Uani 1 1 d . . .
H106 H 0.8207 1.0148 0.2945 0.120 Uiso 1 1 calc R . .
O55 O 0.9791(11) 0.6825(10) 0.4136(8) 0.177(5) Uani 1 1 d . . .
C1 C 0.8125(4) 0.4942(4) -0.1052(3) 0.0205(9) Uani 1 1 d . . .
C2 C 0.9038(5) 0.4131(4) -0.0343(4) 0.0324(12) Uani 1 1 d . . .
H2A H 0.8858 0.3498 -0.0168 0.049 Uiso 1 1 calc R . .
H2B H 0.8987 0.4254 0.0187 0.049 Uiso 1 1 calc R . .
H2C H 0.9837 0.4134 -0.0607 0.049 Uiso 1 1 calc R . .
C3 C 0.8160(5) 0.4717(4) -0.1880(4) 0.0309(12) Uani 1 1 d . . .
H3A H 0.8961 0.4682 -0.2143 0.046 Uiso 1 1 calc R . .
H3B H 0.7606 0.5233 -0.2329 0.046 Uiso 1 1 calc R . .
H3C H 0.7936 0.4096 -0.1685 0.046 Uiso 1 1 calc R . .
C4 C 0.8430(5) 0.5953(4) -0.1358(4) 0.0342(13) Uani 1 1 d . . .
H4A H 0.8432 0.6077 -0.0832 0.051 Uiso 1 1 calc R . .
H4B H 0.7837 0.6461 -0.1779 0.051 Uiso 1 1 calc R . .
H4C H 0.9212 0.5955 -0.1653 0.051 Uiso 1 1 calc R . .
C5 C 0.7070(5) 0.7951(4) 0.0812(4) 0.0299(12) Uani 1 1 d . . .
C6 C 0.7892(6) 0.8075(4) -0.0038(4) 0.0362(13) Uani 1 1 d . . .
H6A H 0.8223 0.8648 -0.0225 0.054 Uiso 1 1 calc R . .
H6B H 0.7431 0.8156 -0.0527 0.054 Uiso 1 1 calc R . .
H6C H 0.8535 0.7499 0.0106 0.054 Uiso 1 1 calc R . .
C7 C 0.6066(7) 0.8891(4) 0.0590(5) 0.0490(17) Uani 1 1 d . . .
H7A H 0.6420 0.9458 0.0361 0.073 Uiso 1 1 calc R . .
H7B H 0.5598 0.8841 0.1136 0.073 Uiso 1 1 calc R . .
H7C H 0.5554 0.8962 0.0134 0.073 Uiso 1 1 calc R . .
C8 C 0.7829(7) 0.7785(5) 0.1601(5) 0.0514(18) Uani 1 1 d . . .
H8A H 0.8451 0.7196 0.1740 0.077 Uiso 1 1 calc R . .
H8B H 0.7320 0.7714 0.2134 0.077 Uiso 1 1 calc R . .
H8C H 0.8189 0.8342 0.1422 0.077 Uiso 1 1 calc R . .
C9 C 0.4844(4) 0.0634(4) 0.2745(3) 0.0232(10) Uani 1 1 d . . .
C10 C 0.5515(6) -0.0007(4) 0.2264(4) 0.0384(14) Uani 1 1 d . . .
H10A H 0.6353 -0.0213 0.2413 0.058 Uiso 1 1 calc R . .
H10B H 0.5434 0.0371 0.1612 0.058 Uiso 1 1 calc R . .
H10C H 0.5177 -0.0579 0.2465 0.058 Uiso 1 1 calc R . .
C11 C 0.3527(5) 0.1011(4) 0.2459(4) 0.0365(13) Uani 1 1 d . . .
H11A H 0.3166 0.0459 0.2620 0.055 Uiso 1 1 calc R . .
H11B H 0.3487 0.1411 0.1809 0.055 Uiso 1 1 calc R . .
H11C H 0.3099 0.1400 0.2769 0.055 Uiso 1 1 calc R . .
C12 C 0.4905(5) 0.0037(4) 0.3780(4) 0.0308(12) Uani 1 1 d . . .
H12A H 0.4552 -0.0524 0.3963 0.046 Uiso 1 1 calc R . .
H12B H 0.4470 0.0445 0.4071 0.046 Uiso 1 1 calc R . .
H12C H 0.5732 -0.0187 0.3961 0.046 Uiso 1 1 calc R . .
C13 C 0.5474(5) 0.2555(4) 0.4453(3) 0.0291(11) Uani 1 1 d . . .
H13 H 0.5324 0.1952 0.4557 0.035 Uiso 1 1 calc R . .
C14 C 0.5895(5) 0.2740(4) 0.5101(4) 0.0316(12) Uani 1 1 d . . .
H14 H 0.6067 0.2309 0.5711 0.038 Uiso 1 1 calc R . .
C15 C 0.6002(5) 0.3730(4) 0.4625(4) 0.0286(11) Uani 1 1 d . . .
C16 C 0.6385(5) 0.4448(4) 0.4807(4) 0.0313(12) Uani 1 1 d . . .
C17 C 0.6815(6) 0.4279(5) 0.5626(4) 0.0433(15) Uani 1 1 d . . .
H17 H 0.6869 0.3664 0.6127 0.052 Uiso 1 1 calc R . .
C18 C 0.7163(7) 0.5024(6) 0.5695(5) 0.0512(18) Uani 1 1 d . . .
H18 H 0.7458 0.4917 0.6244 0.061 Uiso 1 1 calc R . .
C19 C 0.7077(7) 0.5923(6) 0.4957(5) 0.0508(18) Uani 1 1 d . . .
H19 H 0.7318 0.6433 0.4995 0.061 Uiso 1 1 calc R . .
C20 C 0.6622(6) 0.6066(5) 0.4143(5) 0.0401(14) Uani 1 1 d . . .
H20 H 0.6554 0.6681 0.3639 0.048 Uiso 1 1 calc R . .
C21 C 0.8673(5) 0.4456(4) 0.3024(4) 0.0289(11) Uani 1 1 d . . .
H21 H 0.8753 0.5104 0.2819 0.035 Uiso 1 1 calc R . .
C22 C 0.9050(5) 0.3685(4) 0.3865(4) 0.0334(12) Uani 1 1 d . . .
H22 H 0.9427 0.3706 0.4324 0.040 Uiso 1 1 calc R . .
C23 C 0.8741(4) 0.2880(4) 0.3866(3) 0.0254(11) Uani 1 1 d . . .
C24 C 0.8744(4) 0.1845(4) 0.4512(4) 0.0274(11) Uani 1 1 d . . .
C25 C 0.9188(5) 0.1384(4) 0.5385(4) 0.0340(13) Uani 1 1 d . . .
H25 H 0.9541 0.1717 0.5603 0.041 Uiso 1 1 calc R . .
C26 C 0.9097(5) 0.0410(4) 0.5933(4) 0.0378(14) Uani 1 1 d . . .
H26 H 0.9410 0.0074 0.6519 0.045 Uiso 1 1 calc R . .
C27 C 0.8538(5) -0.0052(4) 0.5598(4) 0.0358(13) Uani 1 1 d . . .
H27 H 0.8444 -0.0695 0.5963 0.043 Uiso 1 1 calc R . .
C28 C 0.8120(5) 0.0455(4) 0.4711(4) 0.0292(11) Uani 1 1 d . . .
H28 H 0.7755 0.0137 0.4484 0.035 Uiso 1 1 calc R . .
C51 C 1.0249(5) 0.2004(5) 0.1946(4) 0.0372(13) Uani 1 1 d . . .
H51A H 1.0093 0.2624 0.1409 0.056 Uiso 1 1 calc R . .
H51B H 1.0917 0.1558 0.1823 0.056 Uiso 1 1 calc R . .
H51C H 1.0439 0.2110 0.2444 0.056 Uiso 1 1 calc R . .
C52 C 0.8014(8) 0.1698(6) -0.0043(5) 0.059(2) Uani 1 1 d . . .
H52A H 0.7450 0.2266 -0.0437 0.089 Uiso 1 1 calc R . .
H52B H 0.7817 0.1107 0.0013 0.089 Uiso 1 1 calc R . .
H52C H 0.8814 0.1729 -0.0299 0.089 Uiso 1 1 calc R . .
C53 C 0.2990(8) 0.8474(8) 0.2069(6) 0.077(3) Uani 1 1 d . . .
H53A H 0.2349 0.8763 0.2371 0.116 Uiso 1 1 calc R . .
H53B H 0.2692 0.8080 0.1864 0.116 Uiso 1 1 calc R . .
H53C H 0.3286 0.8990 0.1551 0.116 Uiso 1 1 calc R . .
C54 C 0.9201(10) 0.9378(6) 0.2390(8) 0.094(4) Uani 1 1 d . . .
H54A H 0.9819 0.9752 0.2215 0.141 Uiso 1 1 calc R . .
H54B H 0.8721 0.9582 0.1869 0.141 Uiso 1 1 calc R . .
H54C H 0.9568 0.8686 0.2612 0.141 Uiso 1 1 calc R . .
C55 C 0.9903(13) 0.6225(15) 0.3682(11) 0.155(7) Uani 1 1 d . . .
H101 H 0.517(8) 0.531(6) 0.165(6) 0.06(3) Uiso 1 1 d . . .
H102 H 0.681(5) 0.332(4) 0.146(4) 0.013(16) Uiso 1 1 d . . .
H103 H 0.887(5) 0.169(4) 0.172(4) 0.021(15) Uiso 1 1 d . . .
C56 C 0.2492(13) 0.1936(9) 0.6026(10) 0.125(5) Uani 1 1 d . . .
O56 O 0.1850(10) 0.2226(8) 0.5109(13) 0.236(8) Uani 1 1 d . . .
O57 O 0.2535(15) 0.2229(9) 0.4173(6) 0.234(9) Uani 1 1 d . . .

loop_
_atom_site_aniso_label
_atom_site_aniso_U_11
_atom_site_aniso_U_22
_atom_site_aniso_U_33
_atom_site_aniso_U_23
_atom_site_aniso_U_13
_atom_site_aniso_U_12
Cu1 0.0219(3) 0.0158(3) 0.0157(3) -0.0053(2) -0.0071(2) 0.0003(2)
Cu2 0.0288(3) 0.0262(3) 0.0198(3) -0.0119(3) -0.0013(3) -0.0067(3)
Cu3 0.0202(3) 0.0175(3) 0.0130(3) -0.0045(2) -0.0049(2) -0.0006(2)
Cu4 0.0195(3) 0.0168(3) 0.0141(3) -0.0042(2) -0.0063(2) -0.0011(2)
Cu5 0.0192(3) 0.0174(3) 0.0174(3) -0.0028(2) -0.0067(2) -0.0003(2)
P1 0.0175(6) 0.0167(6) 0.0137(5) -0.0050(5) -0.0044(4) -0.0007(4)
P2 0.0322(7) 0.0196(6) 0.0222(6) -0.0088(5) -0.0098(5) -0.0026(5)
P3 0.0213(6) 0.0157(6) 0.0162(6) -0.0028(5) -0.0050(5) -0.0016(5)
N1 0.028(2) 0.023(2) 0.017(2) -0.0076(17) -0.0028(17) -0.0027(18)
N2 0.032(2) 0.029(2) 0.015(2) -0.0076(18) -0.0030(18) -0.0064(19)
N3 0.034(2) 0.039(3) 0.033(3) -0.023(2) -0.001(2) -0.008(2)
N4 0.024(2) 0.024(2) 0.021(2) -0.0080(17) -0.0062(17) -0.0029(17)
N5 0.023(2) 0.021(2) 0.019(2) -0.0023(17) -0.0073(17) -0.0045(17)
N6 0.020(2) 0.024(2) 0.023(2) -0.0034(18) -0.0081(17) 0.0013(17)
O1 0.0237(16) 0.0175(16) 0.0143(16) -0.0058(13) -0.0066(13) 0.0004(13)
O2 0.0201(16) 0.0179(16) 0.0160(16) -0.0070(13) -0.0054(13) 0.0010(13)
O3 0.0221(16) 0.0214(17) 0.0180(17) -0.0084(14) -0.0043(13) -0.0016(14)
O4 0.0326(19) 0.0247(18) 0.030(2) -0.0170(16) -0.0115(16) 0.0032(15)
O5 0.037(2) 0.0223(18) 0.0244(19) -0.0100(15) -0.0081(16) -0.0027(16)
O6 0.0301(18) 0.0181(17) 0.0233(18) -0.0059(14) -0.0093(15) -0.0023(14)
O7 0.0273(18) 0.0190(16) 0.0153(16) -0.0042(14) -0.0029(14) -0.0026(14)
O8 0.0203(16) 0.0186(16) 0.0225(18) -0.0037(14) -0.0081(14) -0.0020(13)
O9 0.0256(17) 0.0185(16) 0.0149(16) -0.0021(13) -0.0052(14) -0.0002(14)
O10 0.030(2) 0.0214(18) 0.0169(19) -0.0058(16) -0.0073(16) -0.0041(15)
O11 0.0241(18) 0.0186(17) 0.0175(18) -0.0072(15) -0.0078(14) -0.0022(14)
O51 0.0257(19) 0.028(2) 0.029(2) -0.0109(17) -0.0022(17) -0.0039(16)
O52 0.037(2) 0.059(3) 0.034(2) -0.027(2) -0.0029(19) 0.000(2)
O53 0.069(3) 0.063(3) 0.034(3) -0.021(2) 0.001(2) 0.005(3)
O54 0.058(3) 0.037(3) 0.143(6) -0.038(4) -0.041(4) 0.008(3)
O55 0.192(11) 0.249(14) 0.165(11) -0.140(11) -0.003(9) -0.078(10)
C1 0.017(2) 0.023(2) 0.021(2) -0.009(2) -0.0018(18) -0.0026(18)
C2 0.022(3) 0.039(3) 0.033(3) -0.017(3) -0.008(2) 0.004(2)
C3 0.031(3) 0.042(3) 0.023(3) -0.018(2) 0.007(2) -0.009(2)
C4 0.031(3) 0.034(3) 0.039(3) -0.015(3) 0.009(2) -0.016(2)
C5 0.043(3) 0.025(3) 0.022(3) -0.008(2) -0.008(2) -0.008(2)
C6 0.045(3) 0.033(3) 0.030(3) -0.011(3) -0.007(3) -0.008(3)
C7 0.063(4) 0.024(3) 0.060(5) -0.023(3) 0.005(4) -0.005(3)
C8 0.081(5) 0.046(4) 0.033(3) -0.007(3) -0.021(3) -0.034(4)
C9 0.026(2) 0.022(2) 0.019(2) -0.003(2) -0.008(2) -0.007(2)
C10 0.050(4) 0.034(3) 0.039(3) -0.019(3) 0.005(3) -0.018(3)
C11 0.034(3) 0.034(3) 0.034(3) -0.002(3) -0.014(3) -0.014(3)
C12 0.041(3) 0.024(3) 0.020(3) 0.001(2) -0.006(2) -0.012(2)
C13 0.033(3) 0.032(3) 0.015(2) -0.005(2) -0.006(2) 0.000(2)
C14 0.041(3) 0.031(3) 0.017(2) -0.007(2) -0.006(2) -0.002(2)
C15 0.034(3) 0.035(3) 0.017(2) -0.012(2) -0.005(2) -0.005(2)
C16 0.036(3) 0.037(3) 0.021(3) -0.013(2) -0.005(2) -0.005(2)
C17 0.049(4) 0.056(4) 0.030(3) -0.022(3) -0.008(3) -0.011(3)
C18 0.066(5) 0.064(5) 0.035(4) -0.029(4) -0.013(3) -0.013(4)
C19 0.057(4) 0.061(5) 0.058(5) -0.042(4) -0.013(4) -0.014(4)
C20 0.050(4) 0.040(3) 0.040(3) -0.022(3) -0.005(3) -0.014(3)
C21 0.030(3) 0.035(3) 0.024(3) -0.010(2) -0.008(2) -0.012(2)
C22 0.041(3) 0.039(3) 0.018(3) -0.005(2) -0.012(2) -0.013(3)
C23 0.021(2) 0.028(3) 0.020(2) -0.003(2) -0.009(2) -0.004(2)
C24 0.020(2) 0.031(3) 0.020(2) 0.000(2) -0.009(2) -0.004(2)
C25 0.031(3) 0.040(3) 0.021(3) -0.003(2) -0.007(2) -0.007(2)
C26 0.032(3) 0.041(3) 0.022(3) 0.003(2) -0.013(2) -0.004(3)
C27 0.028(3) 0.029(3) 0.028(3) 0.006(2) -0.001(2) -0.003(2)
C28 0.023(2) 0.025(3) 0.024(3) 0.001(2) -0.004(2) 0.000(2)
C51 0.025(3) 0.041(3) 0.033(3) -0.005(3) -0.006(2) -0.005(2)
C52 0.082(5) 0.053(4) 0.044(4) -0.030(4) 0.002(4) -0.003(4)
C53 0.065(5) 0.099(7) 0.054(5) -0.028(5) -0.014(4) 0.000(5)
C54 0.117(8) 0.044(5) 0.135(10) -0.047(6) -0.072(8) 0.013(5)
C55 0.107(10) 0.26(2) 0.148(14) -0.156(16) -0.029(9) 0.014(11)
C56 0.119(10) 0.078(8) 0.118(11) -0.020(7) 0.018(9) 0.024(7)
O56 0.129(9) 0.088(7) 0.38(2) 0.009(10) -0.068(12) -0.031(7)
O57 0.48(2) 0.277(14) 0.106(7) -0.135(9) 0.155(11) -0.324(16)

loop_
_atom_type_symbol
_atom_type_description
_atom_type_scat_dispersion_real
_atom_type_scat_dispersion_imag
_atom_type_scat_source
C C 0.0033 0.0016 'International Tables Vol C Tables 4.2.6.8 and 6.1.1.4'
H H 0.0000 0.0000 'International Tables Vol C Tables 4.2.6.8 and 6.1.1.4'
N N 0.0061 0.0033 'International Tables Vol C Tables 4.2.6.8 and 6.1.1.4'
O O 0.0106 0.0060 'International Tables Vol C Tables 4.2.6.8 and 6.1.1.4'
P P 0.1023 0.0942 'International Tables Vol C Tables 4.2.6.8 and 6.1.1.4'
Cu Cu 0.3201 1.2651 'International Tables Vol C Tables 4.2.6.8 and 6.1.1.4'

loop_
_geom_angle_atom_site_label_1
_geom_angle_atom_site_label_2
_geom_angle_atom_site_label_3
_geom_angle
_geom_angle_site_symmetry_1
_geom_angle_site_symmetry_3
_geom_angle_publ_flag
O4 Cu1 O9 97.56(15) . 2_665 ?
O4 Cu1 O1 163.20(14) . . ?
O9 Cu1 O1 93.88(14) 2_665 . ?
O4 Cu1 O2 95.99(14) . . ?
O9 Cu1 O2 163.52(13) 2_665 . ?
O1 Cu1 O2 70.97(13) . . ?
O4 Cu1 O3 97.19(14) . 2_665 ?
O9 Cu1 O3 92.81(13) 2_665 2_665 ?
O1 Cu1 O3 94.48(12) . 2_665 ?
O2 Cu1 O3 94.75(12) . 2_665 ?
N2 Cu2 O5 177.67(18) . . ?
N2 Cu2 O10 84.31(18) . . ?
O5 Cu2 O10 97.18(16) . . ?
N2 Cu2 N3 78.84(19) . . ?
O5 Cu2 N3 99.63(18) . . ?
O10 Cu2 N3 163.12(18) . . ?
O1 Cu3 O10 92.49(15) 2_665 . ?
O1 Cu3 O7 89.20(14) 2_665 . ?
O10 Cu3 O7 177.15(16) . . ?
O1 Cu3 N1 170.95(16) 2_665 . ?
O10 Cu3 N1 87.83(17) . . ?
O7 Cu3 N1 90.14(16) . . ?
O1 Cu3 O11 89.41(13) 2_665 . ?
O10 Cu3 O11 87.13(15) . . ?
O7 Cu3 O11 95.18(13) . . ?
N1 Cu3 O11 99.64(15) . . ?
O2 Cu4 O6 89.90(14) . . ?
O2 Cu4 O11 93.36(15) . . ?
O6 Cu4 O11 175.11(16) . . ?
O2 Cu4 N4 169.37(16) . . ?
O6 Cu4 N4 89.33(16) . . ?
O11 Cu4 N4 88.13(17) . . ?
N5 Cu5 O8 170.87(16) . . ?
N5 Cu5 O11 83.72(17) . . ?
O8 Cu5 O11 98.25(15) . . ?
N5 Cu5 N6 78.61(17) . . ?
O8 Cu5 N6 97.73(16) . . ?
O11 Cu5 N6 159.79(17) . . ?
N5 Cu5 O51 101.63(16) . . ?
O8 Cu5 O51 86.93(14) . . ?
O11 Cu5 O51 98.69(15) . . ?
N6 Cu5 O51 94.43(16) . . ?
O3 P1 O1 115.30(19) . . ?
O3 P1 O2 115.97(19) . . ?
O1 P1 O2 98.07(17) . . ?
O3 P1 C1 110.2(2) . . ?
O1 P1 C1 108.1(2) . . ?
O2 P1 C1 108.3(2) . . ?
O4 P2 O6 113.8(2) . . ?
O4 P2 O5 110.7(2) . . ?
O6 P2 O5 110.7(2) . . ?
O4 P2 C5 108.3(2) . . ?
O6 P2 C5 106.9(2) . . ?
O5 P2 C5 106.1(2) . . ?
O7 P3 O8 111.0(2) . . ?
O7 P3 O9 112.58(19) . . ?
O8 P3 O9 109.9(2) . . ?
O7 P3 C9 107.2(2) . . ?
O8 P3 C9 108.1(2) . . ?
O9 P3 C9 107.8(2) . . ?
N2 N1 C13 107.5(4) . . ?
N2 N1 Cu3 115.1(3) . . ?
C13 N1 Cu3 137.0(4) . . ?
N1 N2 C15 109.9(4) . . ?
N1 N2 Cu2 129.8(3) . . ?
C15 N2 Cu2 120.3(4) . . ?
C20 N3 C16 118.9(5) . . ?
C20 N3 Cu2 126.8(4) . . ?
C16 N3 Cu2 114.3(4) . . ?
C21 N4 N5 107.2(4) . . ?
C21 N4 Cu4 136.1(4) . . ?
N5 N4 Cu4 115.8(3) . . ?
C23 N5 N4 109.0(4) . . ?
C23 N5 Cu5 121.3(3) . . ?
N4 N5 Cu5 129.5(3) . . ?
C28 N6 C24 118.7(5) . . ?
C28 N6 Cu5 127.1(4) . . ?
C24 N6 Cu5 114.1(3) . . ?
P1 O1 Cu3 135.76(19) . 2_665 ?
P1 O1 Cu1 95.72(16) . . ?
Cu3 O1 Cu1 128.43(16) 2_665 . ?
P1 O2 Cu4 135.55(19) . . ?
P1 O2 Cu1 95.23(16) . . ?
Cu4 O2 Cu1 129.05(16) . . ?
P1 O3 Cu1 134.31(19) . 2_665 ?
P2 O4 Cu1 134.2(2) . . ?
P2 O5 Cu2 117.9(2) . . ?
P2 O6 Cu4 124.1(2) . . ?
P3 O7 Cu3 120.7(2) . . ?
P3 O8 Cu5 120.8(2) . . ?
P3 O9 Cu1 133.2(2) . 2_665 ?
Cu2 O10 Cu3 122.5(2) . . ?
Cu4 O11 Cu5 122.7(2) . . ?
Cu4 O11 Cu3 95.84(14) . . ?
Cu5 O11 Cu3 95.91(15) . . ?
C51 O51 Cu5 119.2(3) . . ?
C4 C1 C3 110.1(4) . . ?
C4 C1 C2 109.8(4) . . ?
C3 C1 C2 109.5(4) . . ?
C4 C1 P1 109.1(3) . . ?
C3 C1 P1 109.0(3) . . ?
C2 C1 P1 109.4(3) . . ?
C6 C5 C7 109.4(5) . . ?
C6 C5 C8 108.9(5) . . ?
C7 C5 C8 109.8(5) . . ?
C6 C5 P2 109.2(4) . . ?
C7 C5 P2 109.5(4) . . ?
C8 C5 P2 110.1(4) . . ?
C12 C9 C11 109.5(5) . . ?
C12 C9 C10 110.5(4) . . ?
C11 C9 C10 109.2(5) . . ?
C12 C9 P3 110.0(3) . . ?
C11 C9 P3 107.8(4) . . ?
C10 C9 P3 109.8(4) . . ?
N1 C13 C14 110.3(5) . . ?
C13 C14 C15 104.0(5) . . ?
N2 C15 C14 108.2(5) . . ?
N2 C15 C16 113.8(5) . . ?
C14 C15 C16 138.0(5) . . ?
N3 C16 C17 121.5(6) . . ?
N3 C16 C15 112.8(5) . . ?
C17 C16 C15 125.7(6) . . ?
C18 C17 C16 119.3(7) . . ?
C19 C18 C17 119.8(6) . . ?
C18 C19 C20 119.0(6) . . ?
N3 C20 C19 121.5(6) . . ?
N4 C21 C22 110.0(5) . . ?
C23 C22 C21 104.4(5) . . ?
N5 C23 C22 109.4(5) . . ?
N5 C23 C24 112.7(5) . . ?
C22 C23 C24 137.7(5) . . ?
N6 C24 C25 122.1(5) . . ?
N6 C24 C23 113.2(4) . . ?
C25 C24 C23 124.6(5) . . ?
C24 C25 C26 118.4(6) . . ?
C27 C26 C25 119.3(5) . . ?
C26 C27 C28 119.1(5) . . ?
N6 C28 C27 122.3(6) . . ?
C56 O56 O57 125.3(11) . . ?

loop_
_geom_bond_atom_site_label_1
_geom_bond_atom_site_label_2
_geom_bond_distance
_geom_bond_site_symmetry_2
_geom_bond_publ_flag
Cu1 O4 1.914(3) . ?
Cu1 O9 1.934(3) 2_665 ?
Cu1 O1 2.027(3) . ?
Cu1 O2 2.037(3) . ?
Cu1 O3 2.259(3) 2_665 ?
Cu2 N2 1.894(4) . ?
Cu2 O5 1.902(4) . ?
Cu2 O10 1.929(4) . ?
Cu2 N3 2.064(5) . ?
Cu3 O1 1.932(3) 2_665 ?
Cu3 O10 1.945(4) . ?
Cu3 O7 1.954(3) . ?
Cu3 N1 1.961(4) . ?
Cu3 O11 2.433(4) . ?
Cu4 O2 1.932(3) . ?
Cu4 O6 1.933(3) . ?
Cu4 O11 1.945(4) . ?
Cu4 N4 1.953(4) . ?
Cu5 N5 1.907(4) . ?
Cu5 O8 1.936(3) . ?
Cu5 O11 1.962(4) . ?
Cu5 N6 2.074(4) . ?
Cu5 O51 2.283(4) . ?
P1 O3 1.490(3) . ?
P1 O1 1.560(3) . ?
P1 O2 1.564(3) . ?
P1 C1 1.816(5) . ?
P2 O4 1.522(4) . ?
P2 O6 1.526(4) . ?
P2 O5 1.556(4) . ?
P2 C5 1.819(5) . ?
P3 O7 1.523(3) . ?
P3 O8 1.532(3) . ?
P3 O9 1.534(3) . ?
P3 C9 1.821(5) . ?
N1 N2 1.335(6) . ?
N1 C13 1.343(7) . ?
N2 C15 1.342(6) . ?
N3 C20 1.333(7) . ?
N3 C16 1.356(7) . ?
N4 C21 1.347(6) . ?
N4 N5 1.351(6) . ?
N5 C23 1.340(6) . ?
N6 C28 1.325(7) . ?
N6 C24 1.364(7) . ?
O1 Cu3 1.932(3) 2_665 ?
O3 Cu1 2.259(3) 2_665 ?
O9 Cu1 1.934(3) 2_665 ?
O51 C51 1.402(7) . ?
O52 C52 1.415(8) . ?
O53 C53 1.398(10) . ?
O54 C54 1.448(13) . ?
O55 C55 1.403(16) . ?
C1 C4 1.535(7) . ?
C1 C3 1.535(7) . ?
C1 C2 1.537(7) . ?
C5 C6 1.536(8) . ?
C5 C7 1.539(8) . ?
C5 C8 1.540(8) . ?
C9 C12 1.521(7) . ?
C9 C11 1.528(7) . ?
C9 C10 1.535(7) . ?
C13 C14 1.383(8) . ?
C14 C15 1.404(8) . ?
C15 C16 1.450(8) . ?
C16 C17 1.376(8) . ?
C17 C18 1.367(9) . ?
C18 C19 1.362(10) . ?
C19 C20 1.397(9) . ?
C21 C22 1.386(8) . ?
C22 C23 1.381(8) . ?
C23 C24 1.471(7) . ?
C24 C25 1.377(7) . ?
C25 C26 1.389(8) . ?
C26 C27 1.379(9) . ?
C27 C28 1.384(8) . ?
C56 O56 1.58(2) . ?
O56 O57 1.62(2) . ?
